data_4089710
loop_
_publ_author_name
'Ding, Keying'
'Dugan, Thomas R.'
'Brennessel, William W.'
'Bill, Eckhard'
'Holland, Patrick L.'

_publ_section_title
;
 Synthesis, Properties, and Reactivity of Diketiminate-Supported Cobalt
 Fluoride Complexes
;
_journal_issue 23
_journal_name_full Organometallics
_journal_page_first 6650
_journal_paper_doi 10.1021/om900394t
_journal_volume 28
_journal_year 2009
_chemical_formula_moiety 'C40 H58 Co F N3'
_chemical_formula_sum 'C40 H58 Co F N3'
_chemical_formula_weight 658.82
_chemical_name_common holkd13
_space_group_IT_number 2
_space_group_name_Hall '-P 1'
_space_group_name_H-M_alt 'P -1'
_symmetry_cell_setting triclinic
_symmetry_space_group_name_H-M 'P -1'
_atom_sites_solution_hydrogens geom
_atom_sites_solution_primary direct
_atom_sites_solution_secondary difmap
_audit_creation_method SHELXL-97
_cell_angle_alpha 89.740(2)
_cell_angle_beta 77.893(2)
_cell_angle_gamma 75.628(2)
_cell_formula_units_Z 4
_cell_length_a 12.1071(18)
_cell_length_b 18.244(3)
_cell_length_c 18.468(3)
_cell_measurement_reflns_used 3845
_cell_measurement_temperature 100.0(1)
_cell_measurement_theta_max 25.13
_cell_measurement_theta_min 2.26
_cell_volume 3858.8(11)
_computing_cell_refinement 'SAINT (Bruker, 2006)'
_computing_data_collection 'APEX2 (Bruker, 2006)'
_computing_data_reduction 'SAINT (Bruker, 2006)'
_computing_molecular_graphics 'SHELXTL (Bruker, 2000)'
_computing_publication_material 'SHELXTL (Bruker, 2000)'
_computing_structure_refinement 'SHELXL-97 (Sheldrick, 1997)'
_computing_structure_solution 'SIR97 (Altomare et al., 1999)'
_diffrn_ambient_temperature 100.0(1)
_diffrn_measured_fraction_theta_full 0.999
_diffrn_measured_fraction_theta_max 0.999
_diffrn_measurement_device_type 'Bruker SMART APEX II CCD Platform'
_diffrn_measurement_method 'area detector, \w scans per \f'
_diffrn_radiation_monochromator graphite
_diffrn_radiation_source 'fine-focus sealed tube'
_diffrn_radiation_type MoK\a
_diffrn_radiation_wavelength 0.71073
_diffrn_reflns_av_R_equivalents 0.1222
_diffrn_reflns_av_sigmaI/netI 0.1625
_diffrn_reflns_limit_h_max 15
_diffrn_reflns_limit_h_min -15
_diffrn_reflns_limit_k_max 22
_diffrn_reflns_limit_k_min -22
_diffrn_reflns_limit_l_max 23
_diffrn_reflns_limit_l_min -23
_diffrn_reflns_number 44221
_diffrn_reflns_theta_full 26.37
_diffrn_reflns_theta_max 26.37
_diffrn_reflns_theta_min 1.57
_exptl_absorpt_coefficient_mu 0.479
_exptl_absorpt_correction_T_max 0.9858
_exptl_absorpt_correction_T_min 0.9104
_exptl_absorpt_correction_type multi-scan
_exptl_absorpt_process_details 'SADABS (Blessing, 1995)'
_exptl_crystal_colour orange
_exptl_crystal_density_diffrn 1.134
_exptl_crystal_density_method 'not measured'
_exptl_crystal_description plate
_exptl_crystal_F_000 1420
_exptl_crystal_size_max 0.20
_exptl_crystal_size_mid 0.14
_exptl_crystal_size_min 0.03
_refine_diff_density_max 0.553
_refine_diff_density_min -0.369
_refine_diff_density_rms 0.071
_refine_ls_extinction_method none
_refine_ls_goodness_of_fit_ref 0.989
_refine_ls_hydrogen_treatment constr
_refine_ls_matrix_type full
_refine_ls_number_parameters 839
_refine_ls_number_reflns 15761
_refine_ls_number_restraints 0
_refine_ls_restrained_S_all 0.989
_refine_ls_R_factor_all 0.1577
_refine_ls_R_factor_gt 0.0630
_refine_ls_shift/su_max 0.001
_refine_ls_shift/su_mean 0.000
_refine_ls_structure_factor_coef Fsqd
_refine_ls_weighting_details 'calc w=1/[\s^2^(Fo^2^)+(0.0285P)^2^+0.0000P] where P=(Fo^2^+2Fc^2^)/3'
_refine_ls_weighting_scheme calc
_refine_ls_wR_factor_gt 0.0866
_refine_ls_wR_factor_ref 0.1064
_reflns_number_gt 8015
_reflns_number_total 15761
_reflns_threshold_expression >2sigma(I)
_cod_data_source_file om900394t_si_001.cif
_cod_data_source_block 2
_cod_original_cell_volume 3859.0(10)
_cod_original_sg_symbol_H-M P-1
_cod_database_code 4089710

loop_
_symmetry_equiv_pos_as_xyz
'x, y, z'
'-x, -y, -z'

loop_
_atom_site_label
_atom_site_type_symbol
_atom_site_fract_x
_atom_site_fract_y
_atom_site_fract_z
_atom_site_U_iso_or_equiv
_atom_site_adp_type
_atom_site_occupancy
_atom_site_symmetry_multiplicity
_atom_site_calc_flag
_atom_site_refinement_flags
Co1 Co 0.00074(4) 0.62110(3) 0.30415(3) 0.01883(13) Uani 1 1 d .
F1 F -0.01462(16) 0.54316(10) 0.36618(10) 0.0292(5) Uani 1 1 d .
N14 N -0.1560(2) 0.69177(15) 0.35577(15) 0.0215(7) Uani 1 1 d .
C14 C -0.1723(3) 0.6992(2) 0.4300(2) 0.0266(9) Uani 1 1 d .
H14A H -0.1092 0.6763 0.4524 0.032 Uiso 1 1 calc R
C24 C -0.2761(3) 0.7383(2) 0.4751(2) 0.0328(10) Uani 1 1 d .
H24A H -0.2835 0.7426 0.5272 0.039 Uiso 1 1 calc R
C34 C -0.3680(3) 0.7707(2) 0.4436(2) 0.0371(11) Uani 1 1 d .
H34A H -0.4403 0.7984 0.4734 0.045 Uiso 1 1 calc R
C44 C -0.3537(3) 0.7626(2) 0.3678(2) 0.0349(10) Uani 1 1 d .
H44A H -0.4166 0.7840 0.3447 0.042 Uiso 1 1 calc R
C54 C -0.2477(3) 0.72318(19) 0.3258(2) 0.0266(9) Uani 1 1 d .
H54A H -0.2390 0.7180 0.2736 0.032 Uiso 1 1 calc R
N11 N 0.1390(2) 0.65839(15) 0.30742(14) 0.0174(7) Uani 1 1 d .
N21 N 0.0335(2) 0.60074(15) 0.19652(15) 0.0192(7) Uani 1 1 d .
C11 C 0.3559(3) 0.6545(2) 0.25306(19) 0.0248(9) Uani 1 1 d .
C21 C 0.2348(3) 0.63686(18) 0.25458(19) 0.0193(8) Uani 1 1 d .
C31 C 0.2352(3) 0.59318(19) 0.19124(18) 0.0208(8) Uani 1 1 d .
H31A H 0.3114 0.5689 0.1642 0.025 Uiso 1 1 calc R
C41 C 0.1461(3) 0.57856(18) 0.16050(18) 0.0181(8) Uani 1 1 d .
C51 C 0.1906(3) 0.5320(2) 0.08496(19) 0.0232(9) Uani 1 1 d .
C61 C 0.3941(3) 0.6887(2) 0.17840(19) 0.0318(10) Uani 1 1 d .
H61A H 0.4662 0.7042 0.1780 0.048 Uiso 1 1 calc R
H61B H 0.3325 0.7329 0.1718 0.048 Uiso 1 1 calc R
H61C H 0.4078 0.6507 0.1380 0.048 Uiso 1 1 calc R
C71 C 0.3602(3) 0.7116(2) 0.3127(2) 0.0322(10) Uani 1 1 d .
H71A H 0.4369 0.7228 0.3022 0.048 Uiso 1 1 calc R
H71B H 0.3469 0.6900 0.3615 0.048 Uiso 1 1 calc R
H71C H 0.2994 0.7584 0.3125 0.048 Uiso 1 1 calc R
C81 C 0.4453(3) 0.5801(2) 0.2589(2) 0.0323(10) Uani 1 1 d .
H81A H 0.5196 0.5907 0.2623 0.048 Uiso 1 1 calc R
H81B H 0.4572 0.5470 0.2149 0.048 Uiso 1 1 calc R
H81C H 0.4165 0.5550 0.3033 0.048 Uiso 1 1 calc R
C91 C 0.2775(3) 0.5663(2) 0.03026(19) 0.0371(11) Uani 1 1 d .
H91A H 0.2981 0.5387 -0.0181 0.056 Uiso 1 1 calc R
H91B H 0.3482 0.5622 0.0495 0.056 Uiso 1 1 calc R
H91C H 0.2413 0.6198 0.0247 0.056 Uiso 1 1 calc R
C101 C 0.2535(3) 0.4517(2) 0.1016(2) 0.0366(10) Uani 1 1 d .
H10A H 0.2858 0.4209 0.0551 0.055 Uiso 1 1 calc R
H10B H 0.1979 0.4287 0.1342 0.055 Uiso 1 1 calc R
H10C H 0.3169 0.4544 0.1261 0.055 Uiso 1 1 calc R
C111 C 0.0980(3) 0.5221(2) 0.04297(19) 0.0310(10) Uani 1 1 d .
H11A H 0.1359 0.4890 -0.0016 0.046 Uiso 1 1 calc R
H11B H 0.0575 0.5716 0.0286 0.046 Uiso 1 1 calc R
H11C H 0.0415 0.4993 0.0750 0.046 Uiso 1 1 calc R
C12 C 0.1265(3) 0.70130(19) 0.37529(18) 0.0208(8) Uani 1 1 d .
C22 C 0.1642(3) 0.6650(2) 0.4362(2) 0.0238(9) Uani 1 1 d .
C32 C 0.1464(3) 0.7082(2) 0.5016(2) 0.0321(10) Uani 1 1 d .
H32A H 0.1723 0.6848 0.5432 0.039 Uiso 1 1 calc R
C42 C 0.0911(3) 0.7849(2) 0.5067(2) 0.0362(10) Uani 1 1 d .
H42A H 0.0825 0.8143 0.5507 0.043 Uiso 1 1 calc R
C52 C 0.0487(3) 0.8181(2) 0.4477(2) 0.0305(10) Uani 1 1 d .
H52A H 0.0077 0.8701 0.4526 0.037 Uiso 1 1 calc R
C62 C 0.0639(3) 0.7781(2) 0.38164(19) 0.0234(9) Uani 1 1 d .
C72 C 0.2222(3) 0.5798(2) 0.43514(19) 0.0282(9) Uani 1 1 d .
H72A H 0.2380 0.5585 0.3831 0.034 Uiso 1 1 calc R
C82 C 0.3393(3) 0.5631(2) 0.4608(2) 0.0398(11) Uani 1 1 d .
H82A H 0.3904 0.5917 0.4318 0.060 Uiso 1 1 calc R
H82B H 0.3771 0.5087 0.4533 0.060 Uiso 1 1 calc R
H82C H 0.3246 0.5782 0.5135 0.060 Uiso 1 1 calc R
C92 C 0.1397(3) 0.5389(2) 0.4848(2) 0.0359(10) Uani 1 1 d .
H92A H 0.0661 0.5477 0.4679 0.054 Uiso 1 1 calc R
H92B H 0.1239 0.5585 0.5363 0.054 Uiso 1 1 calc R
H92C H 0.1765 0.4844 0.4818 0.054 Uiso 1 1 calc R
C102 C 0.0150(3) 0.81665(19) 0.31816(19) 0.0241(9) Uani 1 1 d .
H10D H 0.0002 0.7765 0.2875 0.029 Uiso 1 1 calc R
C112 C 0.1010(3) 0.8536(2) 0.2674(2) 0.0331(10) Uani 1 1 d .
H11D H 0.1695 0.8142 0.2427 0.050 Uiso 1 1 calc R
H11E H 0.1256 0.8885 0.2971 0.050 Uiso 1 1 calc R
H11F H 0.0630 0.8815 0.2301 0.050 Uiso 1 1 calc R
C122 C -0.1020(3) 0.8753(2) 0.3449(2) 0.0321(10) Uani 1 1 d .
H12A H -0.1531 0.8535 0.3825 0.048 Uiso 1 1 calc R
H12B H -0.1393 0.8893 0.3028 0.048 Uiso 1 1 calc R
H12C H -0.0885 0.9204 0.3664 0.048 Uiso 1 1 calc R
C13 C -0.0667(3) 0.6101(2) 0.16397(18) 0.0202(8) Uani 1 1 d .
C23 C -0.1400(3) 0.5605(2) 0.18156(18) 0.0222(9) Uani 1 1 d .
C33 C -0.2418(3) 0.5745(2) 0.1546(2) 0.0303(10) Uani 1 1 d .
H33A H -0.2916 0.5413 0.1658 0.036 Uiso 1 1 calc R
C43 C -0.2724(3) 0.6359(2) 0.1120(2) 0.0329(10) Uani 1 1 d .
H43A H -0.3423 0.6446 0.0940 0.039 Uiso 1 1 calc R
C53 C -0.2007(3) 0.6840(2) 0.09596(19) 0.0305(10) Uani 1 1 d .
H53A H -0.2224 0.7262 0.0669 0.037 Uiso 1 1 calc R
C63 C -0.0966(3) 0.6733(2) 0.12092(18) 0.0216(8) Uani 1 1 d .
C73 C -0.1102(3) 0.4912(2) 0.2267(2) 0.0291(10) Uani 1 1 d .
H73A H -0.0353 0.4906 0.2417 0.035 Uiso 1 1 calc R
C83 C -0.0925(3) 0.4164(2) 0.1826(2) 0.0384(11) Uani 1 1 d .
H83A H -0.0282 0.4118 0.1393 0.058 Uiso 1 1 calc R
H83B H -0.1642 0.4159 0.1662 0.058 Uiso 1 1 calc R
H83C H -0.0737 0.3738 0.2143 0.058 Uiso 1 1 calc R
C93 C -0.2049(3) 0.4958(2) 0.2980(2) 0.0343(10) Uani 1 1 d .
H93A H -0.2128 0.5421 0.3275 0.051 Uiso 1 1 calc R
H93B H -0.1826 0.4515 0.3269 0.051 Uiso 1 1 calc R
H93C H -0.2796 0.4968 0.2848 0.051 Uiso 1 1 calc R
C103 C -0.0228(3) 0.7297(2) 0.1022(2) 0.0292(9) Uani 1 1 d .
H10E H 0.0500 0.7111 0.1215 0.035 Uiso 1 1 calc R
C113 C -0.0876(3) 0.8074(2) 0.1401(2) 0.0394(11) Uani 1 1 d .
H11G H -0.1126 0.8020 0.1934 0.059 Uiso 1 1 calc R
H11H H -0.1561 0.8285 0.1192 0.059 Uiso 1 1 calc R
H11I H -0.0354 0.8415 0.1320 0.059 Uiso 1 1 calc R
C123 C 0.0128(4) 0.7385(2) 0.0188(2) 0.0455(12) Uani 1 1 d .
H12D H 0.0511 0.6886 -0.0062 0.068 Uiso 1 1 calc R
H12E H 0.0669 0.7712 0.0095 0.068 Uiso 1 1 calc R
H12F H -0.0568 0.7613 -0.0005 0.068 Uiso 1 1 calc R
Co2 Co 0.43780(4) 0.15903(3) 0.28819(3) 0.02240(14) Uani 1 1 d .
F2 F 0.44829(18) 0.15704(11) 0.38684(11) 0.0363(6) Uani 1 1 d .
N18 N 0.3013(2) 0.25392(16) 0.29728(16) 0.0256(7) Uani 1 1 d .
C18 C 0.3097(3) 0.3223(2) 0.2719(2) 0.0298(9) Uani 1 1 d .
H18A H 0.3783 0.3256 0.2374 0.036 Uiso 1 1 calc R
C28 C 0.2215(4) 0.3878(2) 0.2943(2) 0.0355(10) Uani 1 1 d .
H28A H 0.2300 0.4350 0.2753 0.043 Uiso 1 1 calc R
C38 C 0.1222(4) 0.3839(2) 0.3440(2) 0.0382(11) Uani 1 1 d .
H38A H 0.0616 0.4283 0.3606 0.046 Uiso 1 1 calc R
C48 C 0.1116(3) 0.3141(2) 0.3695(2) 0.0346(10) Uani 1 1 d .
H48A H 0.0427 0.3097 0.4031 0.042 Uiso 1 1 calc R
C58 C 0.2028(3) 0.2507(2) 0.3455(2) 0.0306(10) Uani 1 1 d .
H58A H 0.1954 0.2031 0.3639 0.037 Uiso 1 1 calc R
N15 N 0.5787(2) 0.15980(15) 0.21283(14) 0.0177(7) Uani 1 1 d .
N25 N 0.4028(2) 0.06926(15) 0.24820(15) 0.0203(7) Uani 1 1 d .
C15 C 0.7781(3) 0.0778(2) 0.14359(19) 0.0241(9) Uani 1 1 d .
C25 C 0.6452(3) 0.0935(2) 0.18063(18) 0.0209(8) Uani 1 1 d .
C35 C 0.6025(3) 0.02877(19) 0.18213(18) 0.0212(8) Uani 1 1 d .
H35A H 0.6610 -0.0162 0.1639 0.025 Uiso 1 1 calc R
C45 C 0.4895(3) 0.0172(2) 0.20546(19) 0.0233(9) Uani 1 1 d .
C55 C 0.4813(3) -0.0618(2) 0.1778(2) 0.0347(10) Uani 1 1 d .
C65 C 0.8297(3) 0.1473(2) 0.1325(2) 0.0311(10) Uani 1 1 d .
H65A H 0.7913 0.1812 0.0989 0.047 Uiso 1 1 calc R
H65B H 0.9137 0.1306 0.1112 0.047 Uiso 1 1 calc R
H65C H 0.8170 0.1744 0.1805 0.047 Uiso 1 1 calc R
C75 C 0.8069(3) 0.0353(2) 0.0673(2) 0.0369(11) Uani 1 1 d .
H75A H 0.7941 -0.0155 0.0739 0.055 Uiso 1 1 calc R
H75B H 0.8887 0.0311 0.0435 0.055 Uiso 1 1 calc R
H75C H 0.7563 0.0633 0.0361 0.055 Uiso 1 1 calc R
C85 C 0.8440(3) 0.0274(2) 0.1967(2) 0.0384(11) Uani 1 1 d .
H85A H 0.8191 -0.0199 0.2024 0.058 Uiso 1 1 calc R
H85B H 0.8263 0.0543 0.2452 0.058 Uiso 1 1 calc R
H85C H 0.9282 0.0159 0.1760 0.058 Uiso 1 1 calc R
C95 C 0.3605(3) -0.0783(2) 0.1948(2) 0.0401(11) Uani 1 1 d .
H95A H 0.3663 -0.1285 0.1733 0.060 Uiso 1 1 calc R
H95B H 0.3062 -0.0398 0.1732 0.060 Uiso 1 1 calc R
H95C H 0.3317 -0.0770 0.2486 0.060 Uiso 1 1 calc R
C105 C 0.5595(4) -0.1224(2) 0.2172(3) 0.0544(13) Uani 1 1 d .
H10F H 0.6404 -0.1185 0.2031 0.082 Uiso 1 1 calc R
H10G H 0.5554 -0.1730 0.2023 0.082 Uiso 1 1 calc R
H10H H 0.5319 -0.1140 0.2711 0.082 Uiso 1 1 calc R
C115 C 0.5270(4) -0.0731(2) 0.0943(2) 0.0569(14) Uani 1 1 d .
H11J H 0.6071 -0.0674 0.0817 0.085 Uiso 1 1 calc R
H11K H 0.4772 -0.0353 0.0693 0.085 Uiso 1 1 calc R
H11L H 0.5262 -0.1240 0.0781 0.085 Uiso 1 1 calc R
C16 C 0.5962(3) 0.2331(2) 0.19449(19) 0.0217(8) Uani 1 1 d .
C26 C 0.6165(3) 0.2792(2) 0.2482(2) 0.0270(9) Uani 1 1 d .
C36 C 0.6189(3) 0.3538(2) 0.2318(2) 0.0315(10) Uani 1 1 d .
H36A H 0.6331 0.3855 0.2677 0.038 Uiso 1 1 calc R
C46 C 0.6012(3) 0.3824(2) 0.1646(2) 0.0331(10) Uani 1 1 d .
H46A H 0.6035 0.4331 0.1543 0.040 Uiso 1 1 calc R
C56 C 0.5802(3) 0.3366(2) 0.1128(2) 0.0289(9) Uani 1 1 d .
H56A H 0.5672 0.3565 0.0669 0.035 Uiso 1 1 calc R
C66 C 0.5775(3) 0.26215(19) 0.12586(19) 0.0213(8) Uani 1 1 d .
C76 C 0.6384(4) 0.2513(2) 0.3232(2) 0.0395(11) Uani 1 1 d .
H76A H 0.6261 0.1991 0.3278 0.047 Uiso 1 1 calc R
C86 C 0.5548(4) 0.3014(2) 0.3874(2) 0.0517(13) Uani 1 1 d .
H86A H 0.4742 0.3056 0.3831 0.078 Uiso 1 1 calc R
H86B H 0.5696 0.3518 0.3862 0.078 Uiso 1 1 calc R
H86C H 0.5668 0.2789 0.4344 0.078 Uiso 1 1 calc R
C96 C 0.7637(4) 0.2470(3) 0.3292(2) 0.0656(15) Uani 1 1 d .
H96A H 0.7764 0.2267 0.3768 0.098 Uiso 1 1 calc R
H96B H 0.7771 0.2979 0.3259 0.098 Uiso 1 1 calc R
H96C H 0.8180 0.2138 0.2886 0.098 Uiso 1 1 calc R
C106 C 0.5503(3) 0.2158(2) 0.06665(18) 0.0246(9) Uani 1 1 d .
H10I H 0.5580 0.1628 0.0830 0.029 Uiso 1 1 calc R
C116 C 0.4251(3) 0.2480(2) 0.0578(2) 0.0402(11) Uani 1 1 d .
H11M H 0.3715 0.2524 0.1063 0.060 Uiso 1 1 calc R
H11N H 0.4056 0.2141 0.0241 0.060 Uiso 1 1 calc R
H11O H 0.4178 0.2982 0.0372 0.060 Uiso 1 1 calc R
C126 C 0.6352(3) 0.2133(2) -0.00839(19) 0.0406(11) Uani 1 1 d .
H12G H 0.7152 0.1906 -0.0030 0.061 Uiso 1 1 calc R
H12H H 0.6292 0.2649 -0.0252 0.061 Uiso 1 1 calc R
H12I H 0.6153 0.1827 -0.0449 0.061 Uiso 1 1 calc R
C17 C 0.2837(3) 0.06522(19) 0.2745(2) 0.0240(9) Uani 1 1 d .
C27 C 0.1990(3) 0.1011(2) 0.2340(2) 0.0303(10) Uani 1 1 d .
C37 C 0.0833(3) 0.0999(2) 0.2630(2) 0.0351(10) Uani 1 1 d .
H37A H 0.0253 0.1218 0.2361 0.042 Uiso 1 1 calc R
C47 C 0.0502(3) 0.0680(2) 0.3295(2) 0.0383(11) Uani 1 1 d .
H47A H -0.0290 0.0672 0.3476 0.046 Uiso 1 1 calc R
C57 C 0.1339(3) 0.0370(2) 0.3694(2) 0.0326(10) Uani 1 1 d .
H57A H 0.1107 0.0165 0.4159 0.039 Uiso 1 1 calc R
C67 C 0.2512(3) 0.0352(2) 0.3434(2) 0.0275(9) Uani 1 1 d .
C77 C 0.2278(3) 0.1399(2) 0.1631(2) 0.0388(11) Uani 1 1 d .
H77A H 0.3084 0.1468 0.1579 0.047 Uiso 1 1 calc R
C87 C 0.1438(3) 0.2191(2) 0.1639(2) 0.0442(12) Uani 1 1 d .
H87A H 0.1404 0.2484 0.2090 0.066 Uiso 1 1 calc R
H87B H 0.0656 0.2136 0.1629 0.066 Uiso 1 1 calc R
H87C H 0.1720 0.2455 0.1203 0.066 Uiso 1 1 calc R
C97 C 0.2265(4) 0.0934(3) 0.0944(2) 0.0592(14) Uani 1 1 d .
H97A H 0.2858 0.0451 0.0903 0.089 Uiso 1 1 calc R
H97B H 0.2435 0.1216 0.0500 0.089 Uiso 1 1 calc R
H97C H 0.1493 0.0836 0.0992 0.089 Uiso 1 1 calc R
C107 C 0.3369(3) 0.0010(2) 0.3913(2) 0.0331(10) Uani 1 1 d .
H10J H 0.4168 0.0028 0.3641 0.040 Uiso 1 1 calc R
C117 C 0.3100(4) 0.0460(2) 0.4654(2) 0.0420(11) Uani 1 1 d .
H11P H 0.3144 0.0982 0.4563 0.063 Uiso 1 1 calc R
H11Q H 0.3671 0.0225 0.4947 0.063 Uiso 1 1 calc R
H11R H 0.2314 0.0459 0.4927 0.063 Uiso 1 1 calc R
C127 C 0.3389(3) -0.0829(2) 0.4068(2) 0.0474(12) Uani 1 1 d .
H12J H 0.3978 -0.1033 0.4358 0.071 Uiso 1 1 calc R
H12K H 0.3582 -0.1125 0.3597 0.071 Uiso 1 1 calc R
H12L H 0.2620 -0.0860 0.4347 0.071 Uiso 1 1 calc R

loop_
_atom_site_aniso_label
_atom_site_aniso_U_11
_atom_site_aniso_U_22
_atom_site_aniso_U_33
_atom_site_aniso_U_23
_atom_site_aniso_U_13
_atom_site_aniso_U_12
Co1 0.0199(3) 0.0193(3) 0.0176(3) 0.0016(2) -0.0043(2) -0.0053(2)
F1 0.0349(13) 0.0233(12) 0.0291(12) 0.0045(10) -0.0047(10) -0.0089(10)
N14 0.0214(18) 0.0245(18) 0.0187(18) 0.0026(14) -0.0047(14) -0.0056(14)
C14 0.027(2) 0.031(2) 0.023(2) 0.0050(19) -0.0090(18) -0.0073(19)
C24 0.030(2) 0.044(3) 0.018(2) -0.0020(19) 0.0010(18) -0.002(2)
C34 0.025(2) 0.044(3) 0.032(3) -0.001(2) 0.0059(19) 0.000(2)
C44 0.024(2) 0.042(3) 0.036(3) 0.001(2) -0.0095(19) 0.000(2)
C54 0.028(2) 0.025(2) 0.026(2) 0.0006(18) -0.0076(18) -0.0034(18)
N11 0.0206(17) 0.0180(16) 0.0144(16) 0.0004(13) -0.0065(13) -0.0038(13)
N21 0.0228(18) 0.0202(17) 0.0173(17) 0.0019(13) -0.0089(13) -0.0067(14)
C11 0.022(2) 0.028(2) 0.027(2) -0.0008(18) -0.0051(17) -0.0116(18)
C21 0.021(2) 0.017(2) 0.020(2) 0.0038(16) -0.0088(16) -0.0006(16)
C31 0.016(2) 0.025(2) 0.019(2) -0.0007(17) -0.0005(16) -0.0021(16)
C41 0.020(2) 0.018(2) 0.018(2) 0.0044(16) -0.0046(16) -0.0064(16)
C51 0.025(2) 0.025(2) 0.018(2) -0.0032(17) -0.0034(17) -0.0059(18)
C61 0.029(2) 0.038(3) 0.029(2) -0.001(2) -0.0008(18) -0.016(2)
C71 0.027(2) 0.039(3) 0.035(3) 0.002(2) -0.0064(19) -0.017(2)
C81 0.022(2) 0.036(2) 0.038(2) -0.001(2) -0.0067(18) -0.0036(19)
C91 0.032(2) 0.054(3) 0.025(2) -0.008(2) -0.0012(18) -0.017(2)
C101 0.044(3) 0.034(3) 0.026(2) -0.009(2) -0.0112(19) 0.002(2)
C111 0.032(2) 0.040(3) 0.019(2) -0.0089(19) -0.0023(18) -0.009(2)
C12 0.025(2) 0.022(2) 0.018(2) 0.0008(17) -0.0064(16) -0.0105(17)
C22 0.023(2) 0.028(2) 0.024(2) 0.0022(18) -0.0067(17) -0.0106(18)
C32 0.034(2) 0.039(3) 0.024(2) -0.004(2) -0.0126(18) -0.006(2)
C42 0.042(3) 0.039(3) 0.029(2) -0.012(2) -0.015(2) -0.007(2)
C52 0.034(2) 0.023(2) 0.037(3) -0.0073(19) -0.0105(19) -0.0070(18)
C62 0.026(2) 0.023(2) 0.025(2) 0.0011(18) -0.0102(17) -0.0081(17)
C72 0.034(2) 0.031(2) 0.019(2) 0.0029(18) -0.0101(18) -0.0031(19)
C82 0.040(3) 0.045(3) 0.034(3) 0.008(2) -0.019(2) -0.002(2)
C92 0.042(3) 0.038(3) 0.029(2) 0.009(2) -0.011(2) -0.008(2)
C102 0.029(2) 0.018(2) 0.024(2) -0.0021(17) -0.0050(17) -0.0051(18)
C112 0.034(2) 0.031(2) 0.036(2) 0.007(2) -0.0073(19) -0.0111(19)
C122 0.030(2) 0.025(2) 0.037(2) 0.0018(19) -0.0065(19) 0.0007(19)
C13 0.017(2) 0.028(2) 0.0137(19) -0.0060(17) -0.0012(15) -0.0032(17)
C23 0.022(2) 0.024(2) 0.019(2) -0.0057(17) -0.0010(16) -0.0050(17)
C33 0.020(2) 0.042(3) 0.030(2) -0.010(2) 0.0004(18) -0.0134(19)
C43 0.018(2) 0.052(3) 0.026(2) -0.009(2) -0.0044(18) -0.003(2)
C53 0.028(2) 0.035(2) 0.022(2) -0.0012(19) -0.0044(18) 0.001(2)
C63 0.019(2) 0.027(2) 0.017(2) 0.0011(17) -0.0053(16) -0.0025(17)
C73 0.027(2) 0.030(2) 0.032(2) -0.001(2) -0.0039(18) -0.0136(19)
C83 0.037(3) 0.031(3) 0.047(3) -0.005(2) -0.002(2) -0.014(2)
C93 0.044(3) 0.033(2) 0.031(2) 0.003(2) -0.006(2) -0.022(2)
C103 0.029(2) 0.031(2) 0.030(2) 0.0115(19) -0.0105(18) -0.0083(19)
C113 0.046(3) 0.033(3) 0.042(3) 0.011(2) -0.015(2) -0.010(2)
C123 0.054(3) 0.043(3) 0.037(3) 0.013(2) -0.004(2) -0.013(2)
Co2 0.0270(3) 0.0201(3) 0.0200(3) -0.0003(2) -0.0046(2) -0.0062(2)
F2 0.0499(15) 0.0386(14) 0.0237(13) 0.0001(11) -0.0093(10) -0.0158(12)
N18 0.0279(19) 0.0224(19) 0.0257(19) -0.0027(15) -0.0038(15) -0.0064(15)
C18 0.040(3) 0.025(2) 0.025(2) 0.0004(19) -0.0065(18) -0.009(2)
C28 0.050(3) 0.020(2) 0.031(2) 0.0039(18) -0.008(2) -0.0003(19)
C38 0.045(3) 0.027(3) 0.031(3) 0.001(2) -0.005(2) 0.008(2)
C48 0.033(2) 0.035(3) 0.029(2) 0.001(2) -0.0012(19) 0.000(2)
C58 0.034(3) 0.029(2) 0.026(2) 0.0060(19) -0.0042(19) -0.004(2)
N15 0.0214(17) 0.0158(17) 0.0171(16) 0.0017(13) -0.0048(13) -0.0063(14)
N25 0.0179(17) 0.0229(18) 0.0192(17) 0.0026(14) -0.0002(13) -0.0067(14)
C15 0.024(2) 0.022(2) 0.027(2) 0.0006(18) -0.0056(17) -0.0065(17)
C25 0.024(2) 0.023(2) 0.016(2) 0.0050(17) -0.0060(16) -0.0051(18)
C35 0.020(2) 0.016(2) 0.024(2) 0.0005(17) 0.0006(16) -0.0014(16)
C45 0.027(2) 0.023(2) 0.021(2) 0.0021(17) -0.0050(17) -0.0082(18)
C55 0.027(2) 0.021(2) 0.050(3) -0.013(2) 0.011(2) -0.0112(19)
C65 0.024(2) 0.031(2) 0.039(3) 0.002(2) -0.0051(18) -0.0110(19)
C75 0.025(2) 0.039(3) 0.040(3) -0.008(2) 0.0056(19) -0.008(2)
C85 0.032(2) 0.029(2) 0.055(3) 0.009(2) -0.014(2) -0.006(2)
C95 0.039(3) 0.030(2) 0.047(3) -0.018(2) 0.011(2) -0.018(2)
C105 0.041(3) 0.021(2) 0.092(4) -0.001(3) 0.006(3) -0.008(2)
C115 0.053(3) 0.064(3) 0.051(3) -0.036(3) 0.019(2) -0.034(3)
C16 0.018(2) 0.022(2) 0.025(2) 0.0013(18) -0.0040(16) -0.0050(16)
C26 0.031(2) 0.025(2) 0.029(2) 0.0017(19) -0.0092(18) -0.0121(18)
C36 0.034(2) 0.030(2) 0.033(3) -0.004(2) -0.0037(19) -0.015(2)
C46 0.035(2) 0.022(2) 0.043(3) 0.002(2) -0.003(2) -0.0120(19)
C56 0.027(2) 0.029(2) 0.030(2) 0.008(2) -0.0031(18) -0.0081(18)
C66 0.018(2) 0.019(2) 0.024(2) 0.0020(17) -0.0005(16) -0.0030(16)
C76 0.057(3) 0.036(3) 0.034(3) -0.001(2) -0.019(2) -0.020(2)
C86 0.070(3) 0.066(3) 0.028(3) 0.002(2) -0.009(2) -0.036(3)
C96 0.065(4) 0.085(4) 0.052(3) -0.014(3) -0.035(3) -0.008(3)
C106 0.034(2) 0.022(2) 0.021(2) 0.0058(17) -0.0080(18) -0.0124(18)
C116 0.042(3) 0.038(3) 0.043(3) -0.004(2) -0.018(2) -0.007(2)
C126 0.054(3) 0.051(3) 0.020(2) -0.002(2) -0.005(2) -0.023(2)
C17 0.023(2) 0.016(2) 0.027(2) -0.0103(18) 0.0040(17) -0.0012(17)
C27 0.026(2) 0.034(2) 0.030(2) -0.010(2) -0.0004(18) -0.0087(19)
C37 0.027(2) 0.037(3) 0.040(3) -0.011(2) -0.005(2) -0.009(2)
C47 0.024(2) 0.037(3) 0.049(3) -0.015(2) 0.007(2) -0.012(2)
C57 0.033(3) 0.022(2) 0.038(3) -0.0070(19) 0.007(2) -0.0103(19)
C67 0.025(2) 0.019(2) 0.034(2) -0.0049(19) 0.0037(18) -0.0071(18)
C77 0.023(2) 0.061(3) 0.032(3) 0.001(2) -0.0065(19) -0.009(2)
C87 0.041(3) 0.061(3) 0.035(3) 0.008(2) -0.018(2) -0.012(2)
C97 0.057(3) 0.074(4) 0.038(3) -0.013(3) -0.008(2) -0.003(3)
C107 0.033(2) 0.028(2) 0.031(2) 0.002(2) 0.0085(19) -0.0063(19)
C117 0.055(3) 0.038(3) 0.032(3) 0.008(2) -0.007(2) -0.012(2)
C127 0.050(3) 0.031(3) 0.050(3) 0.006(2) 0.006(2) -0.004(2)

loop_
_atom_type_symbol
_atom_type_description
_atom_type_scat_dispersion_real
_atom_type_scat_dispersion_imag
_atom_type_scat_source
C C 0.0033 0.0016 'International Tables Vol C Tables 4.2.6.8 and 6.1.1.4'
H H 0.0000 0.0000 'International Tables Vol C Tables 4.2.6.8 and 6.1.1.4'
N N 0.0061 0.0033 'International Tables Vol C Tables 4.2.6.8 and 6.1.1.4'
F F 0.0171 0.0103 'International Tables Vol C Tables 4.2.6.8 and 6.1.1.4'
Co Co 0.3494 0.9721 'International Tables Vol C Tables 4.2.6.8 and 6.1.1.4'

loop_
_geom_angle_atom_site_label_1
_geom_angle_atom_site_label_2
_geom_angle_atom_site_label_3
_geom_angle
F1 Co1 N21 119.16(10)
F1 Co1 N11 113.20(10)
N21 Co1 N11 97.35(11)
F1 Co1 N14 94.11(10)
N21 Co1 N14 119.27(11)
N11 Co1 N14 115.08(11)
C14 N14 C54 117.0(3)
C14 N14 Co1 114.7(2)
C54 N14 Co1 127.8(2)
N14 C14 C24 123.3(3)
N14 C14 H14A 118.4
C24 C14 H14A 118.4
C34 C24 C14 119.0(4)
C34 C24 H24A 120.5
C14 C24 H24A 120.5
C24 C34 C44 118.6(4)
C24 C34 H34A 120.7
C44 C34 H34A 120.7
C54 C44 C34 119.6(4)
C54 C44 H44A 120.2
C34 C44 H44A 120.2
N14 C54 C44 122.5(3)
N14 C54 H54A 118.7
C44 C54 H54A 118.7
C21 N11 C12 126.5(3)
C21 N11 Co1 120.3(2)
C12 N11 Co1 112.7(2)
C41 N21 C13 126.3(3)
C41 N21 Co1 117.7(2)
C13 N21 Co1 116.0(2)
C81 C11 C71 108.1(3)
C81 C11 C61 109.2(3)
C71 C11 C61 105.4(3)
C81 C11 C21 108.6(3)
C71 C11 C21 117.2(3)
C61 C11 C21 108.1(3)
N11 C21 C31 120.4(3)
N11 C21 C11 126.6(3)
C31 C21 C11 112.9(3)
C41 C31 C21 133.0(3)
C41 C31 H31A 113.5
C21 C31 H31A 113.5
N21 C41 C31 121.2(3)
N21 C41 C51 124.8(3)
C31 C41 C51 113.9(3)
C111 C51 C101 105.9(3)
C111 C51 C91 106.3(3)
C101 C51 C91 109.0(3)
C111 C51 C41 117.1(3)
C101 C51 C41 106.7(3)
C91 C51 C41 111.5(3)
C11 C61 H61A 109.5
C11 C61 H61B 109.5
H61A C61 H61B 109.5
C11 C61 H61C 109.5
H61A C61 H61C 109.5
H61B C61 H61C 109.5
C11 C71 H71A 109.5
C11 C71 H71B 109.5
H71A C71 H71B 109.5
C11 C71 H71C 109.5
H71A C71 H71C 109.5
H71B C71 H71C 109.5
C11 C81 H81A 109.5
C11 C81 H81B 109.5
H81A C81 H81B 109.5
C11 C81 H81C 109.5
H81A C81 H81C 109.5
H81B C81 H81C 109.5
C51 C91 H91A 109.5
C51 C91 H91B 109.5
H91A C91 H91B 109.5
C51 C91 H91C 109.5
H91A C91 H91C 109.5
H91B C91 H91C 109.5
C51 C101 H10A 109.5
C51 C101 H10B 109.5
H10A C101 H10B 109.5
C51 C101 H10C 109.5
H10A C101 H10C 109.5
H10B C101 H10C 109.5
C51 C111 H11A 109.5
C51 C111 H11B 109.5
H11A C111 H11B 109.5
C51 C111 H11C 109.5
H11A C111 H11C 109.5
H11B C111 H11C 109.5
C22 C12 C62 121.0(3)
C22 C12 N11 120.3(3)
C62 C12 N11 118.3(3)
C32 C22 C12 118.4(3)
C32 C22 C72 118.1(3)
C12 C22 C72 123.6(3)
C42 C32 C22 120.7(3)
C42 C32 H32A 119.6
C22 C32 H32A 119.6
C52 C42 C32 119.7(4)
C52 C42 H42A 120.1
C32 C42 H42A 120.1
C42 C52 C62 121.9(3)
C42 C52 H52A 119.0
C62 C52 H52A 119.0
C52 C62 C12 118.0(3)
C52 C62 C102 120.3(3)
C12 C62 C102 121.7(3)
C22 C72 C92 110.5(3)
C22 C72 C82 112.8(3)
C92 C72 C82 108.8(3)
C22 C72 H72A 108.2
C92 C72 H72A 108.2
C82 C72 H72A 108.2
C72 C82 H82A 109.5
C72 C82 H82B 109.5
H82A C82 H82B 109.5
C72 C82 H82C 109.5
H82A C82 H82C 109.5
H82B C82 H82C 109.5
C72 C92 H92A 109.5
C72 C92 H92B 109.5
H92A C92 H92B 109.5
C72 C92 H92C 109.5
H92A C92 H92C 109.5
H92B C92 H92C 109.5
C62 C102 C112 112.5(3)
C62 C102 C122 112.5(3)
C112 C102 C122 109.7(3)
C62 C102 H10D 107.2
C112 C102 H10D 107.2
C122 C102 H10D 107.2
C102 C112 H11D 109.5
C102 C112 H11E 109.5
H11D C112 H11E 109.5
C102 C112 H11F 109.5
H11D C112 H11F 109.5
H11E C112 H11F 109.5
C102 C122 H12A 109.5
C102 C122 H12B 109.5
H12A C122 H12B 109.5
C102 C122 H12C 109.5
H12A C122 H12C 109.5
H12B C122 H12C 109.5
C23 C13 C63 120.9(3)
C23 C13 N21 119.4(3)
C63 C13 N21 119.3(3)
C33 C23 C13 118.4(3)
C33 C23 C73 118.9(3)
C13 C23 C73 122.7(3)
C43 C33 C23 121.5(3)
C43 C33 H33A 119.2
C23 C33 H33A 119.2
C53 C43 C33 119.3(3)
C53 C43 H43A 120.3
C33 C43 H43A 120.3
C43 C53 C63 122.3(4)
C43 C53 H53A 118.9
C63 C53 H53A 118.9
C53 C63 C13 117.5(3)
C53 C63 C103 119.3(3)
C13 C63 C103 123.2(3)
C23 C73 C83 112.9(3)
C23 C73 C93 110.9(3)
C83 C73 C93 109.6(3)
C23 C73 H73A 107.7
C83 C73 H73A 107.7
C93 C73 H73A 107.7
C73 C83 H83A 109.5
C73 C83 H83B 109.5
H83A C83 H83B 109.5
C73 C83 H83C 109.5
H83A C83 H83C 109.5
H83B C83 H83C 109.5
C73 C93 H93A 109.5
C73 C93 H93B 109.5
H93A C93 H93B 109.5
C73 C93 H93C 109.5
H93A C93 H93C 109.5
H93B C93 H93C 109.5
C63 C103 C123 112.8(3)
C63 C103 C113 110.7(3)
C123 C103 C113 109.0(3)
C63 C103 H10E 108.1
C123 C103 H10E 108.1
C113 C103 H10E 108.1
C103 C113 H11G 109.5
C103 C113 H11H 109.5
H11G C113 H11H 109.5
C103 C113 H11I 109.5
H11G C113 H11I 109.5
H11H C113 H11I 109.5
C103 C123 H12D 109.5
C103 C123 H12E 109.5
H12D C123 H12E 109.5
C103 C123 H12F 109.5
H12D C123 H12F 109.5
H12E C123 H12F 109.5
F2 Co2 N15 118.19(10)
F2 Co2 N25 115.66(10)
N15 Co2 N25 98.04(11)
F2 Co2 N18 97.70(10)
N15 Co2 N18 115.98(12)
N25 Co2 N18 112.27(11)
C58 N18 C18 117.6(3)
C58 N18 Co2 115.5(2)
C18 N18 Co2 125.4(2)
N18 C18 C28 122.3(4)
N18 C18 H18A 118.8
C28 C18 H18A 118.8
C38 C28 C18 119.5(4)
C38 C28 H28A 120.2
C18 C28 H28A 120.2
C28 C38 C48 118.8(4)
C28 C38 H38A 120.6
C48 C38 H38A 120.6
C38 C48 C58 119.1(4)
C38 C48 H48A 120.5
C58 C48 H48A 120.5
N18 C58 C48 122.7(4)
N18 C58 H58A 118.7
C48 C58 H58A 118.7
C25 N15 C16 126.0(3)
C25 N15 Co2 118.1(2)
C16 N15 Co2 115.8(2)
C45 N25 C17 127.0(3)
C45 N25 Co2 119.1(2)
C17 N25 Co2 113.7(2)
C75 C15 C65 107.0(3)
C75 C15 C85 109.2(3)
C65 C15 C85 106.0(3)
C75 C15 C25 111.7(3)
C65 C15 C25 116.6(3)
C85 C15 C25 106.1(3)
N15 C25 C35 121.8(3)
N15 C25 C15 124.9(3)
C35 C25 C15 113.1(3)
C25 C35 C45 132.6(3)
C25 C35 H35A 113.7
C45 C35 H35A 113.7
N25 C45 C35 121.5(3)
N25 C45 C55 125.9(3)
C35 C45 C55 112.6(3)
C115 C55 C95 107.0(3)
C115 C55 C105 109.4(3)
C95 C55 C105 106.0(3)
C115 C55 C45 110.2(3)
C95 C55 C45 117.2(3)
C105 C55 C45 106.7(3)
C15 C65 H65A 109.5
C15 C65 H65B 109.5
H65A C65 H65B 109.5
C15 C65 H65C 109.5
H65A C65 H65C 109.5
H65B C65 H65C 109.5
C15 C75 H75A 109.5
C15 C75 H75B 109.5
H75A C75 H75B 109.5
C15 C75 H75C 109.5
H75A C75 H75C 109.5
H75B C75 H75C 109.5
C15 C85 H85A 109.5
C15 C85 H85B 109.5
H85A C85 H85B 109.5
C15 C85 H85C 109.5
H85A C85 H85C 109.5
H85B C85 H85C 109.5
C55 C95 H95A 109.5
C55 C95 H95B 109.5
H95A C95 H95B 109.5
C55 C95 H95C 109.5
H95A C95 H95C 109.5
H95B C95 H95C 109.5
C55 C105 H10F 109.5
C55 C105 H10G 109.5
H10F C105 H10G 109.5
C55 C105 H10H 109.5
H10F C105 H10H 109.5
H10G C105 H10H 109.5
C55 C115 H11J 109.5
C55 C115 H11K 109.5
H11J C115 H11K 109.5
C55 C115 H11L 109.5
H11J C115 H11L 109.5
H11K C115 H11L 109.5
C26 C16 C66 120.2(3)
C26 C16 N15 119.8(3)
C66 C16 N15 119.4(3)
C36 C26 C16 118.6(3)
C36 C26 C76 118.4(3)
C16 C26 C76 123.0(3)
C46 C36 C26 121.4(4)
C46 C36 H36A 119.3
C26 C36 H36A 119.3
C56 C46 C36 119.3(3)
C56 C46 H46A 120.4
C36 C46 H46A 120.4
C46 C56 C66 121.8(3)
C46 C56 H56A 119.1
C66 C56 H56A 119.1
C56 C66 C16 118.7(3)
C56 C66 C106 118.6(3)
C16 C66 C106 122.6(3)
C86 C76 C26 112.1(3)
C86 C76 C96 109.1(3)
C26 C76 C96 111.2(3)
C86 C76 H76A 108.1
C26 C76 H76A 108.1
C96 C76 H76A 108.1
C76 C86 H86A 109.5
C76 C86 H86B 109.5
H86A C86 H86B 109.5
C76 C86 H86C 109.5
H86A C86 H86C 109.5
H86B C86 H86C 109.5
C76 C96 H96A 109.5
C76 C96 H96B 109.5
H96A C96 H96B 109.5
C76 C96 H96C 109.5
H96A C96 H96C 109.5
H96B C96 H96C 109.5
C66 C106 C116 110.3(3)
C66 C106 C126 111.9(3)
C116 C106 C126 109.6(3)
C66 C106 H10I 108.3
C116 C106 H10I 108.3
C126 C106 H10I 108.3
C106 C116 H11M 109.5
C106 C116 H11N 109.5
H11M C116 H11N 109.5
C106 C116 H11O 109.5
H11M C116 H11O 109.5
H11N C116 H11O 109.5
C106 C126 H12G 109.5
C106 C126 H12H 109.5
H12G C126 H12H 109.5
C106 C126 H12I 109.5
H12G C126 H12I 109.5
H12H C126 H12I 109.5
C67 C17 C27 121.4(3)
C67 C17 N25 119.8(3)
C27 C17 N25 118.3(3)
C37 C27 C17 117.1(4)
C37 C27 C77 119.3(4)
C17 C27 C77 123.6(3)
C47 C37 C27 122.2(4)
C47 C37 H37A 118.9
C27 C37 H37A 118.9
C57 C47 C37 119.2(4)
C57 C47 H47A 120.4
C37 C47 H47A 120.4
C47 C57 C67 121.7(4)
C47 C57 H57A 119.1
C67 C57 H57A 119.1
C57 C67 C17 118.2(4)
C57 C67 C107 118.2(3)
C17 C67 C107 123.6(3)
C27 C77 C97 112.7(4)
C27 C77 C87 111.9(3)
C97 C77 C87 108.7(3)
C27 C77 H77A 107.8
C97 C77 H77A 107.8
C87 C77 H77A 107.8
C77 C87 H87A 109.5
C77 C87 H87B 109.5
H87A C87 H87B 109.5
C77 C87 H87C 109.5
H87A C87 H87C 109.5
H87B C87 H87C 109.5
C77 C97 H97A 109.5
C77 C97 H97B 109.5
H97A C97 H97B 109.5
C77 C97 H97C 109.5
H97A C97 H97C 109.5
H97B C97 H97C 109.5
C67 C107 C117 111.7(3)
C67 C107 C127 112.3(3)
C117 C107 C127 108.8(3)
C67 C107 H10J 107.9
C117 C107 H10J 107.9
C127 C107 H10J 107.9
C107 C117 H11P 109.5
C107 C117 H11Q 109.5
H11P C117 H11Q 109.5
C107 C117 H11R 109.5
H11P C117 H11R 109.5
H11Q C117 H11R 109.5
C107 C127 H12J 109.5
C107 C127 H12K 109.5
H12J C127 H12K 109.5
C107 C127 H12L 109.5
H12J C127 H12L 109.5
H12K C127 H12L 109.5

loop_
_geom_bond_atom_site_label_1
_geom_bond_atom_site_label_2
_geom_bond_distance
Co1 F1 1.8429(19)
Co1 N21 1.962(3)
Co1 N11 1.969(3)
Co1 N14 2.052(3)
N14 C14 1.345(4)
N14 C54 1.344(4)
C14 C24 1.380(5)
C14 H14A 0.9500
C24 C34 1.367(5)
C24 H24A 0.9500
C34 C44 1.378(5)
C34 H34A 0.9500
C44 C54 1.377(5)
C44 H44A 0.9500
C54 H54A 0.9500
N11 C21 1.324(4)
N11 C12 1.441(4)
N21 C41 1.346(4)
N21 C13 1.437(4)
C11 C81 1.532(5)
C11 C71 1.537(5)
C11 C61 1.540(5)
C11 C21 1.572(4)
C21 C31 1.417(4)
C31 C41 1.400(4)
C31 H31A 0.9500
C41 C51 1.558(5)
C51 C111 1.535(4)
C51 C101 1.535(5)
C51 C91 1.548(5)
C61 H61A 0.9800
C61 H61B 0.9800
C61 H61C 0.9800
C71 H71A 0.9800
C71 H71B 0.9800
C71 H71C 0.9800
C81 H81A 0.9800
C81 H81B 0.9800
C81 H81C 0.9800
C91 H91A 0.9800
C91 H91B 0.9800
C91 H91C 0.9800
C101 H10A 0.9800
C101 H10B 0.9800
C101 H10C 0.9800
C111 H11A 0.9800
C111 H11B 0.9800
C111 H11C 0.9800
C12 C22 1.403(4)
C12 C62 1.411(5)
C22 C32 1.393(5)
C22 C72 1.537(5)
C32 C42 1.387(5)
C32 H32A 0.9500
C42 C52 1.376(5)
C42 H42A 0.9500
C52 C62 1.378(4)
C52 H52A 0.9500
C62 C102 1.516(4)
C72 C92 1.543(5)
C72 C82 1.547(5)
C72 H72A 1.0000
C82 H82A 0.9800
C82 H82B 0.9800
C82 H82C 0.9800
C92 H92A 0.9800
C92 H92B 0.9800
C92 H92C 0.9800
C102 C112 1.533(5)
C102 C122 1.534(4)
C102 H10D 1.0000
C112 H11D 0.9800
C112 H11E 0.9800
C112 H11F 0.9800
C122 H12A 0.9800
C122 H12B 0.9800
C122 H12C 0.9800
C13 C23 1.408(5)
C13 C63 1.414(4)
C23 C33 1.390(5)
C23 C73 1.522(5)
C33 C43 1.386(5)
C33 H33A 0.9500
C43 C53 1.371(5)
C43 H43A 0.9500
C53 C63 1.400(5)
C53 H53A 0.9500
C63 C103 1.517(5)
C73 C83 1.537(5)
C73 C93 1.540(5)
C73 H73A 1.0000
C83 H83A 0.9800
C83 H83B 0.9800
C83 H83C 0.9800
C93 H93A 0.9800
C93 H93B 0.9800
C93 H93C 0.9800
C103 C123 1.530(5)
C103 C113 1.530(5)
C103 H10E 1.0000
C113 H11G 0.9800
C113 H11H 0.9800
C113 H11I 0.9800
C123 H12D 0.9800
C123 H12E 0.9800
C123 H12F 0.9800
Co2 F2 1.852(2)
Co2 N15 1.965(3)
Co2 N25 1.973(3)
Co2 N18 2.055(3)
N18 C58 1.345(4)
N18 C18 1.350(4)
C18 C28 1.387(5)
C18 H18A 0.9500
C28 C38 1.368(5)
C28 H28A 0.9500
C38 C48 1.382(5)
C38 H38A 0.9500
C48 C58 1.384(5)
C48 H48A 0.9500
C58 H58A 0.9500
N15 C25 1.337(4)
N15 C16 1.433(4)
N25 C45 1.338(4)
N25 C17 1.443(4)
C15 C75 1.542(5)
C15 C65 1.543(5)
C15 C85 1.549(5)
C15 C25 1.565(5)
C25 C35 1.400(4)
C35 C45 1.414(4)
C35 H35A 0.9500
C45 C55 1.563(5)
C55 C115 1.522(5)
C55 C95 1.534(5)
C55 C105 1.553(5)
C65 H65A 0.9800
C65 H65B 0.9800
C65 H65C 0.9800
C75 H75A 0.9800
C75 H75B 0.9800
C75 H75C 0.9800
C85 H85A 0.9800
C85 H85B 0.9800
C85 H85C 0.9800
C95 H95A 0.9800
C95 H95B 0.9800
C95 H95C 0.9800
C105 H10F 0.9800
C105 H10G 0.9800
C105 H10H 0.9800
C115 H11J 0.9800
C115 H11K 0.9800
C115 H11L 0.9800
C16 C26 1.401(5)
C16 C66 1.412(4)
C26 C36 1.398(5)
C26 C76 1.527(5)
C36 C46 1.381(5)
C36 H36A 0.9500
C46 C56 1.376(5)
C46 H46A 0.9500
C56 C66 1.385(4)
C56 H56A 0.9500
C66 C106 1.522(4)
C76 C86 1.520(5)
C76 C96 1.526(5)
C76 H76A 1.0000
C86 H86A 0.9800
C86 H86B 0.9800
C86 H86C 0.9800
C96 H96A 0.9800
C96 H96B 0.9800
C96 H96C 0.9800
C106 C116 1.527(4)
C106 C126 1.536(5)
C106 H10I 1.0000
C116 H11M 0.9800
C116 H11N 0.9800
C116 H11O 0.9800
C126 H12G 0.9800
C126 H12H 0.9800
C126 H12I 0.9800
C17 C67 1.400(5)
C17 C27 1.424(5)
C27 C37 1.397(5)
C27 C77 1.503(5)
C37 C47 1.383(5)
C37 H37A 0.9500
C47 C57 1.383(5)
C47 H47A 0.9500
C57 C67 1.393(5)
C57 H57A 0.9500
C67 C107 1.520(5)
C77 C97 1.534(5)
C77 C87 1.544(5)
C77 H77A 1.0000
C87 H87A 0.9800
C87 H87B 0.9800
C87 H87C 0.9800
C97 H97A 0.9800
C97 H97B 0.9800
C97 H97C 0.9800
C107 C117 1.530(5)
C107 C127 1.551(5)
C107 H10J 1.0000
C117 H11P 0.9800
C117 H11Q 0.9800
C117 H11R 0.9800
C127 H12J 0.9800
C127 H12K 0.9800
C127 H12L 0.9800

loop_
_geom_torsion_atom_site_label_1
_geom_torsion_atom_site_label_2
_geom_torsion_atom_site_label_3
_geom_torsion_atom_site_label_4
_geom_torsion
F1 Co1 N14 C14 50.0(2)
N21 Co1 N14 C14 176.9(2)
N11 Co1 N14 C14 -68.0(3)
F1 Co1 N14 C54 -121.0(3)
N21 Co1 N14 C54 5.9(3)
N11 Co1 N14 C54 121.0(3)
C54 N14 C14 C24 -1.6(5)
Co1 N14 C14 C24 -173.7(3)
N14 C14 C24 C34 0.8(6)
C14 C24 C34 C44 0.5(6)
C24 C34 C44 C54 -0.9(6)
C14 N14 C54 C44 1.2(5)
Co1 N14 C54 C44 172.1(3)
C34 C44 C54 N14 0.0(6)
F1 Co1 N11 C21 100.7(2)
N21 Co1 N11 C21 -25.4(3)
N14 Co1 N11 C21 -152.6(2)
F1 Co1 N11 C12 -72.3(2)
N21 Co1 N11 C12 161.5(2)
N14 Co1 N11 C12 34.3(2)
F1 Co1 N21 C41 -89.5(2)
N11 Co1 N21 C41 32.3(3)
N14 Co1 N21 C41 156.5(2)
F1 Co1 N21 C13 89.5(2)
N11 Co1 N21 C13 -148.7(2)
N14 Co1 N21 C13 -24.5(3)
C12 N11 C21 C31 178.6(3)
Co1 N11 C21 C31 6.6(4)
C12 N11 C21 C11 -1.3(5)
Co1 N11 C21 C11 -173.3(2)
C81 C11 C21 N11 113.4(4)
C71 C11 C21 N11 -9.4(5)
C61 C11 C21 N11 -128.2(3)
C81 C11 C21 C31 -66.5(4)
C71 C11 C21 C31 170.8(3)
C61 C11 C21 C31 51.9(4)
N11 C21 C31 C41 16.8(6)
C11 C21 C31 C41 -163.3(4)
C13 N21 C41 C31 160.1(3)
Co1 N21 C41 C31 -20.9(4)
C13 N21 C41 C51 -23.1(5)
Co1 N21 C41 C51 155.8(3)
C21 C31 C41 N21 -8.2(6)
C21 C31 C41 C51 174.7(4)
N21 C41 C51 C111 10.5(5)
C31 C41 C51 C111 -172.6(3)
N21 C41 C51 C101 -107.9(4)
C31 C41 C51 C101 69.0(4)
N21 C41 C51 C91 133.1(3)
C31 C41 C51 C91 -49.9(4)
C21 N11 C12 C22 -81.2(4)
Co1 N11 C12 C22 91.3(3)
C21 N11 C12 C62 105.9(4)
Co1 N11 C12 C62 -81.6(3)
C62 C12 C22 C32 -4.9(5)
N11 C12 C22 C32 -177.6(3)
C62 C12 C22 C72 173.9(3)
N11 C12 C22 C72 1.2(5)
C12 C22 C32 C42 0.9(5)
C72 C22 C32 C42 -177.9(3)
C22 C32 C42 C52 3.0(6)
C32 C42 C52 C62 -3.0(6)
C42 C52 C62 C12 -0.9(5)
C42 C52 C62 C102 179.5(3)
C22 C12 C62 C52 4.9(5)
N11 C12 C62 C52 177.7(3)
C22 C12 C62 C102 -175.5(3)
N11 C12 C62 C102 -2.7(5)
C32 C22 C72 C92 68.9(4)
C12 C22 C72 C92 -109.9(4)
C32 C22 C72 C82 -53.2(4)
C12 C22 C72 C82 128.0(4)
C52 C62 C102 C112 89.1(4)
C12 C62 C102 C112 -90.5(4)
C52 C62 C102 C122 -35.5(5)
C12 C62 C102 C122 144.9(3)
C41 N21 C13 C23 112.3(4)
Co1 N21 C13 C23 -66.6(4)
C41 N21 C13 C63 -74.0(4)
Co1 N21 C13 C63 107.0(3)
C63 C13 C23 C33 1.0(5)
N21 C13 C23 C33 174.5(3)
C63 C13 C23 C73 179.1(3)
N21 C13 C23 C73 -7.4(5)
C13 C23 C33 C43 -0.5(5)
C73 C23 C33 C43 -178.7(3)
C23 C33 C43 C53 -0.1(5)
C33 C43 C53 C63 0.4(5)
C43 C53 C63 C13 0.0(5)
C43 C53 C63 C103 -178.9(3)
C23 C13 C63 C53 -0.7(5)
N21 C13 C63 C53 -174.2(3)
C23 C13 C63 C103 178.2(3)
N21 C13 C63 C103 4.6(5)
C33 C23 C73 C83 61.8(4)
C13 C23 C73 C83 -116.3(4)
C33 C23 C73 C93 -61.6(4)
C13 C23 C73 C93 120.3(4)
C53 C63 C103 C123 -56.8(4)
C13 C63 C103 C123 124.3(4)
C53 C63 C103 C113 65.6(4)
C13 C63 C103 C113 -113.3(4)
F2 Co2 N18 C58 -57.6(3)
N15 Co2 N18 C58 175.8(2)
N25 Co2 N18 C58 64.2(3)
F2 Co2 N18 C18 107.8(3)
N15 Co2 N18 C18 -18.8(3)
N25 Co2 N18 C18 -130.3(3)
C58 N18 C18 C28 0.6(5)
Co2 N18 C18 C28 -164.6(3)
N18 C18 C28 C38 0.1(6)
C18 C28 C38 C48 -1.1(6)
C28 C38 C48 C58 1.5(6)
C18 N18 C58 C48 -0.1(5)
Co2 N18 C58 C48 166.5(3)
C38 C48 C58 N18 -0.9(6)
F2 Co2 N15 C25 94.5(2)
N25 Co2 N15 C25 -30.4(3)
N18 Co2 N15 C25 -150.0(2)
F2 Co2 N15 C16 -89.2(2)
N25 Co2 N15 C16 146.0(2)
N18 Co2 N15 C16 26.3(3)
F2 Co2 N25 C45 -102.3(2)
N15 Co2 N25 C45 24.4(3)
N18 Co2 N25 C45 146.8(2)
F2 Co2 N25 C17 73.1(2)
N15 Co2 N25 C17 -160.3(2)
N18 Co2 N25 C17 -37.9(3)
C16 N15 C25 C35 -157.1(3)
Co2 N15 C25 C35 18.9(4)
C16 N15 C25 C15 27.9(5)
Co2 N15 C25 C15 -156.2(2)
C75 C15 C25 N15 -133.9(3)
C65 C15 C25 N15 -10.4(5)
C85 C15 C25 N15 107.2(4)
C75 C15 C25 C35 50.7(4)
C65 C15 C25 C35 174.1(3)
C85 C15 C25 C35 -68.2(4)
N15 C25 C35 C45 8.8(6)
C15 C25 C35 C45 -175.6(3)
C17 N25 C45 C35 178.7(3)
Co2 N25 C45 C35 -6.6(4)
C17 N25 C45 C55 -3.2(6)
Co2 N25 C45 C55 171.5(3)
C25 C35 C45 N25 -16.1(6)
C25 C35 C45 C55 165.6(4)
N25 C45 C55 C115 129.0(4)
C35 C45 C55 C115 -52.7(4)
N25 C45 C55 C95 6.3(6)
C35 C45 C55 C95 -175.5(3)
N25 C45 C55 C105 -112.3(4)
C35 C45 C55 C105 65.9(4)
C25 N15 C16 C26 -119.0(4)
Co2 N15 C16 C26 64.9(4)
C25 N15 C16 C66 69.4(4)
Co2 N15 C16 C66 -106.7(3)
C66 C16 C26 C36 -0.7(5)
N15 C16 C26 C36 -172.2(3)
C66 C16 C26 C76 -179.5(3)
N15 C16 C26 C76 9.0(5)
C16 C26 C36 C46 0.4(5)
C76 C26 C36 C46 179.3(3)
C26 C36 C46 C56 0.3(5)
C36 C46 C56 C66 -0.7(5)
C46 C56 C66 C16 0.4(5)
C46 C56 C66 C106 178.3(3)
C26 C16 C66 C56 0.3(5)
N15 C16 C66 C56 171.9(3)
C26 C16 C66 C106 -177.5(3)
N15 C16 C66 C106 -6.0(5)
C36 C26 C76 C86 55.7(5)
C16 C26 C76 C86 -125.5(4)
C36 C26 C76 C96 -66.8(5)
C16 C26 C76 C96 112.0(4)
C56 C66 C106 C116 -66.0(4)
C16 C66 C106 C116 111.8(4)
C56 C66 C106 C126 56.4(4)
C16 C66 C106 C126 -125.8(3)
C45 N25 C17 C67 92.0(4)
Co2 N25 C17 C67 -83.0(3)
C45 N25 C17 C27 -96.2(4)
Co2 N25 C17 C27 88.9(3)
C67 C17 C27 C37 -4.8(5)
N25 C17 C27 C37 -176.5(3)
C67 C17 C27 C77 174.7(3)
N25 C17 C27 C77 3.0(5)
C17 C27 C37 C47 2.3(5)
C77 C27 C37 C47 -177.3(4)
C27 C37 C47 C57 1.0(6)
C37 C47 C57 C67 -1.9(6)
C47 C57 C67 C17 -0.5(5)
C47 C57 C67 C107 179.3(3)
C27 C17 C67 C57 4.0(5)
N25 C17 C67 C57 175.6(3)
C27 C17 C67 C107 -175.8(3)
N25 C17 C67 C107 -4.2(5)
C37 C27 C77 C97 -75.6(4)
C17 C27 C77 C97 104.9(4)
C37 C27 C77 C87 47.3(5)
C17 C27 C77 C87 -132.2(4)
C57 C67 C107 C117 -63.1(4)
C17 C67 C107 C117 116.7(4)
C57 C67 C107 C127 59.5(4)
C17 C67 C107 C127 -120.7(4)
